data_1545318
loop_
_publ_author_name
'Zhang, Ya-Long'
'Zhou, Xu-Wei'
'Wu, Lin'
'Wang, Xiao-Bing'
'Yang, Ming-Hua'
'Luo, Jun'
'Luo, Jian-Guang'
'Kong, Ling-Yi'

_publ_section_title
;
 Isolation, Structure Elucidation, and Absolute Configuration of Syncarpic
 Acid-Conjugated Terpenoids from Rhodomyrtus tomentosa.
;
_journal_issue 4
_journal_name_full 'Journal of natural products'
_journal_page_first 989
_journal_page_last 998
_journal_paper_doi 10.1021/acs.jnatprod.6b01005
_journal_volume 80
_journal_year 2017
_chemical_absolute_configuration ad
_chemical_formula_sum 'C30 H42 O3'
_chemical_formula_weight 450.63
_chemical_name_systematic
;
 ?
;
_space_group_crystal_system orthorhombic
_space_group_IT_number 19
_space_group_name_Hall 'P 2ac 2ab'
_space_group_name_H-M_alt 'P 21 21 21'
_symmetry_space_group_name_Hall 'P 2ac 2ab'
_symmetry_space_group_name_H-M 'P 21 21 21'
_atom_sites_solution_hydrogens geom
_audit_creation_method SHELXL-2013
_cell_angle_alpha 90
_cell_angle_beta 90
_cell_angle_gamma 90
_cell_formula_units_Z 4
_cell_length_a 6.12360(10)
_cell_length_b 20.4801(2)
_cell_length_c 21.9533(2)
_cell_measurement_reflns_used 11521
_cell_measurement_temperature 291(2)
_cell_measurement_theta_max 69.4900
_cell_measurement_theta_min 4.0260
_cell_volume 2753.21(6)
_computing_cell_refinement 'CrysAlisPro (Agilent Technologies)'
_computing_data_collection 'CrysAlisPro (Agilent Technologies)'
_computing_data_reduction 'CrysAlisPro (Agilent Technologies)'
_computing_molecular_graphics 'Ortep-3 (L. J. Farrugia, 2001)'
_computing_publication_material SHELXL-2013
_computing_structure_refinement 'SHELXL-2013 (Sheldrick, 2013)'
_computing_structure_solution 'SHELXS-97 (Sheldrick, 1997)'
_diffrn_ambient_temperature 291(2)
_diffrn_detector_area_resol_mean 15.9149
_diffrn_measured_fraction_theta_full 0.999
_diffrn_measured_fraction_theta_max 0.996
_diffrn_measurement_device_type 'Gemini S Ultra, Agilent Technologies'
_diffrn_measurement_method '\w scans'
_diffrn_radiation_type CuK\a
_diffrn_radiation_wavelength 1.54184
_diffrn_reflns_av_R_equivalents 0.0229
_diffrn_reflns_av_unetI/netI 0.0162
_diffrn_reflns_Laue_measured_fraction_full 0.999
_diffrn_reflns_Laue_measured_fraction_max 0.996
_diffrn_reflns_limit_h_max 7
_diffrn_reflns_limit_h_min -5
_diffrn_reflns_limit_k_max 24
_diffrn_reflns_limit_k_min -24
_diffrn_reflns_limit_l_max 26
_diffrn_reflns_limit_l_min -26
_diffrn_reflns_number 24865
_diffrn_reflns_point_group_measured_fraction_full 0.999
_diffrn_reflns_point_group_measured_fraction_max 0.991
_diffrn_reflns_theta_full 67.684
_diffrn_reflns_theta_max 69.693
_diffrn_reflns_theta_min 4.027
_diffrn_source 'Enhance Ultra (Cu) X-ray Source'
_exptl_absorpt_coefficient_mu 0.528
_exptl_absorpt_correction_T_max 1.00000
_exptl_absorpt_correction_T_min 0.81203
_exptl_absorpt_correction_type multi-scan
_exptl_absorpt_process_details
;
CrysAlisPro, Agilent Technologies,
Version 1.171.37.35 (release 13-08-2014 CrysAlis171 .NET)
(compiled Aug 13 2014,18:06:01)
Empirical absorption correction using spherical harmonics,
 implemented in SCALE3 ABSPACK scaling algorithm.
;
_exptl_crystal_colour colorless
_exptl_crystal_density_diffrn 1.087
_exptl_crystal_description block
_exptl_crystal_F_000 984
_exptl_crystal_size_max 0.370
_exptl_crystal_size_mid 0.250
_exptl_crystal_size_min 0.220
_refine_diff_density_max 0.312
_refine_diff_density_min -0.177
_refine_diff_density_rms 0.059
_refine_ls_abs_structure_details
;
 Flack x determined using 1995 quotients [(I+)-(I-)]/[(I+)+(I-)]
 (Parsons and Flack (2004), Acta Cryst. A60, s61).
;
_refine_ls_abs_structure_Flack -0.07(6)
_refine_ls_extinction_coef 0.0057(7)
_refine_ls_extinction_expression Fc^*^=kFc[1+0.001xFc^2^\l^3^/sin(2\q)]^-1/4^
_refine_ls_extinction_method SHELXL
_refine_ls_goodness_of_fit_ref 1.050
_refine_ls_hydrogen_treatment constr
_refine_ls_matrix_type full
_refine_ls_number_parameters 308
_refine_ls_number_reflns 5152
_refine_ls_number_restraints 0
_refine_ls_restrained_S_all 1.050
_refine_ls_R_factor_all 0.0438
_refine_ls_R_factor_gt 0.0415
_refine_ls_shift/su_max 0.000
_refine_ls_shift/su_mean 0.000
_refine_ls_structure_factor_coef Fsqd
_refine_ls_weighting_details 'w=1/[\s^2^(Fo^2^)+(0.0806P)^2^+0.2289P] where P=(Fo^2^+2Fc^2^)/3'
_refine_ls_weighting_scheme calc
_refine_ls_wR_factor_gt 0.1234
_refine_ls_wR_factor_ref 0.1271
_reflns_Friedel_coverage 0.726
_reflns_Friedel_fraction_full 0.999
_reflns_Friedel_fraction_max 0.984
_reflns_number_gt 4849
_reflns_number_total 5152
_reflns_threshold_expression 'I > 2\s(I)'
_cod_data_source_file np6b01005_si_002.cif
_cod_data_source_block shelxl
_cod_depositor_comments 'Adding full bibliography for 1545317--1545318.cif.'
_cod_database_code 1545318
_shelx_space_group_comment
;
The symmetry employed for this shelxl refinement is uniquely defined
by the following loop, which should always be used as a source of
symmetry information in preference to the above space-group names.
They are only intended as comments.
;
_shelx_estimated_absorpt_t_min 0.829
_shelx_estimated_absorpt_t_max 0.893
_shelxl_version_number 2013-4

loop_
_space_group_symop_operation_xyz
'x, y, z'
'-x+1/2, -y, z+1/2'
'x+1/2, -y+1/2, -z'
'-x, y+1/2, -z+1/2'

loop_
_atom_site_label
_atom_site_type_symbol
_atom_site_fract_x
_atom_site_fract_y
_atom_site_fract_z
_atom_site_U_iso_or_equiv
_atom_site_adp_type
_atom_site_occupancy
_atom_site_site_symmetry_order
_atom_site_calc_flag
_atom_site_refinement_flags_posn
_atom_site_refinement_flags_adp
O1 O 0.6376(3) 0.81556(7) 0.19502(6) 0.0544(4) Uani 1 1 d . .
O3 O 0.5748(4) 0.89781(10) 0.39329(8) 0.0825(6) Uani 1 1 d . .
O2 O 0.3234(4) 0.69718(12) 0.35485(10) 0.0955(7) Uani 1 1 d . .
C2' C 0.4938(4) 0.74779(10) 0.27024(9) 0.0497(5) Uani 1 1 d . .
C1' C 0.6060(3) 0.81169(9) 0.25578(9) 0.0464(4) Uani 1 1 d . .
C7 C 0.6778(4) 0.88037(10) 0.16853(9) 0.0488(5) Uani 1 1 d . .
C6 C 0.7733(4) 0.86724(10) 0.10621(9) 0.0501(5) Uani 1 1 d . .
C6' C 0.6584(4) 0.85901(10) 0.29549(9) 0.0488(5) Uani 1 1 d . .
C1 C 0.7121(4) 0.90405(11) 0.05573(9) 0.0556(5) Uani 1 1 d . .
C3' C 0.4492(4) 0.73931(11) 0.33850(10) 0.0583(5) Uani 1 1 d . .
C15 C 0.8403(4) 0.91517(10) 0.20954(9) 0.0507(5) Uani 1 1 d . .
H15A H 0.8688 0.9582 0.1929 0.061 Uiso 1 1 calc R U
H15B H 0.9768 0.8911 0.2092 0.061 Uiso 1 1 calc R U
C7' C 0.7637(4) 0.92253(10) 0.27555(9) 0.0507(5) Uani 1 1 d . .
H78' H 0.6529 0.9570 0.2770 0.061 Uiso 1 1 calc R U
C5 C 0.9250(4) 0.81723(12) 0.09905(10) 0.0604(5) Uani 1 1 d . .
H5 H 0.9680 0.7932 0.1329 0.073 Uiso 1 1 calc R U
C4' C 0.5641(4) 0.78236(12) 0.38438(10) 0.0581(5) Uani 1 1 d . .
C2 C 0.7995(5) 0.88639(13) -0.00078(11) 0.0720(7) Uani 1 1 d . .
H2 H 0.7546 0.9094 -0.0351 0.086 Uiso 1 1 calc R U
C13' C 0.6327(5) 0.69000(11) 0.24877(13) 0.0694(7) Uani 1 1 d . .
H13A H 0.6621 0.6944 0.2060 0.104 Uiso 1 1 calc R U
H13B H 0.5550 0.6500 0.2560 0.104 Uiso 1 1 calc R U
H13C H 0.7679 0.6894 0.2709 0.104 Uiso 1 1 calc R U
C8 C 0.4577(4) 0.91422(13) 0.16248(10) 0.0601(6) Uani 1 1 d . .
H8A H 0.3539 0.8847 0.1436 0.072 Uiso 1 1 calc R U
H8B H 0.4031 0.9255 0.2026 0.072 Uiso 1 1 calc R U
C5' C 0.5941(4) 0.85138(12) 0.35959(10) 0.0555(5) Uani 1 1 d . .
C10 C 0.5529(4) 0.96134(12) 0.05924(11) 0.0616(6) Uani 1 1 d . .
H10 H 0.4224 0.9483 0.0364 0.074 Uiso 1 1 calc R U
C15' C 0.4408(6) 0.78276(17) 0.44463(12) 0.0891(10) Uani 1 1 d . .
H15C H 0.3015 0.8034 0.4391 0.134 Uiso 1 1 calc R U
H15D H 0.5236 0.8064 0.4745 0.134 Uiso 1 1 calc R U
H15E H 0.4196 0.7387 0.4583 0.134 Uiso 1 1 calc R U
C12' C 0.2722(4) 0.74569(14) 0.23726(13) 0.0700(7) Uani 1 1 d . .
H12A H 0.1835 0.7816 0.2506 0.105 Uiso 1 1 calc R U
H12B H 0.1996 0.7053 0.2465 0.105 Uiso 1 1 calc R U
H12C H 0.2952 0.7488 0.1941 0.105 Uiso 1 1 calc R U
C8' C 0.9546(5) 0.94270(11) 0.31670(11) 0.0615(6) Uani 1 1 d . .
H8'A H 0.9048 0.9417 0.3586 0.074 Uiso 1 1 calc R U
H8'B H 1.0692 0.9103 0.3127 0.074 Uiso 1 1 calc R U
C4 C 1.0130(5) 0.80240(14) 0.04292(12) 0.0729(7) Uani 1 1 d . .
H4 H 1.1159 0.7692 0.0394 0.087 Uiso 1 1 calc R U
C14' C 0.7963(5) 0.75432(15) 0.39452(14) 0.0780(8) Uani 1 1 d . .
H14A H 0.7855 0.7103 0.4091 0.117 Uiso 1 1 calc R U
H14B H 0.8720 0.7805 0.4240 0.117 Uiso 1 1 calc R U
H14C H 0.8751 0.7548 0.3567 0.117 Uiso 1 1 calc R U
C9 C 0.4784(5) 0.97579(13) 0.12417(11) 0.0675(6) Uani 1 1 d . .
H9A H 0.5824 1.0050 0.1433 0.081 Uiso 1 1 calc R U
H9B H 0.3382 0.9978 0.1229 0.081 Uiso 1 1 calc R U
C3 C 0.9480(6) 0.83694(14) -0.00828(12) 0.0757(8) Uani 1 1 d . .
C9' C 1.0521(5) 1.00901(13) 0.30434(16) 0.0796(8) Uani 1 1 d . .
H9' H 1.1252 1.0063 0.2647 0.096 Uiso 1 1 calc R U
C11 C 0.6459(6) 1.02298(15) 0.02680(14) 0.0797(8) Uani 1 1 d . .
H11 H 0.6824 1.0103 -0.0150 0.096 Uiso 1 1 calc R U
C13 C 0.8547(7) 1.0480(2) 0.0563(2) 0.1149(14) Uani 1 1 d . .
H13D H 0.9140 1.0828 0.0321 0.172 Uiso 1 1 calc R U
H13E H 0.9590 1.0131 0.0588 0.172 Uiso 1 1 calc R U
H13F H 0.8228 1.0638 0.0965 0.172 Uiso 1 1 calc R U
C11' C 0.8966(8) 1.06311(15) 0.3006(3) 0.1279(17) Uani 1 1 d . .
H11A H 0.8044 1.0573 0.2657 0.192 Uiso 1 1 calc R U
H11B H 0.9748 1.1036 0.2970 0.192 Uiso 1 1 calc R U
H11C H 0.8086 1.0640 0.3368 0.192 Uiso 1 1 calc R U
C12 C 0.4765(8) 1.07676(18) 0.0229(2) 0.1113(14) Uani 1 1 d . .
H12D H 0.4403 1.0914 0.0632 0.167 Uiso 1 1 calc R U
H12E H 0.3477 1.0603 0.0033 0.167 Uiso 1 1 calc R U
H12F H 0.5343 1.1126 -0.0002 0.167 Uiso 1 1 calc R U
C14 C 1.0365(9) 0.81962(19) -0.07035(14) 0.1162(15) Uani 1 1 d . .
H14D H 1.1892 0.8301 -0.0721 0.174 Uiso 1 1 calc R U
H14E H 0.9596 0.8440 -0.1009 0.174 Uiso 1 1 calc R U
H14F H 1.0171 0.7737 -0.0775 0.174 Uiso 1 1 calc R U
C10' C 1.2285(7) 1.02362(19) 0.3516(2) 0.1123(13) Uani 1 1 d . .
H10A H 1.2977 1.0644 0.3419 0.169 Uiso 1 1 calc R U
H10B H 1.3354 0.9893 0.3512 0.169 Uiso 1 1 calc R U
H10C H 1.1633 1.0263 0.3913 0.169 Uiso 1 1 calc R U

loop_
_atom_site_aniso_label
_atom_site_aniso_U_11
_atom_site_aniso_U_22
_atom_site_aniso_U_33
_atom_site_aniso_U_23
_atom_site_aniso_U_13
_atom_site_aniso_U_12
O1 0.0708(9) 0.0546(8) 0.0377(7) 0.0016(6) 0.0009(6) -0.0126(7)
O3 0.1235(18) 0.0711(10) 0.0530(9) -0.0117(8) 0.0155(10) -0.0051(11)
O2 0.1144(17) 0.1012(15) 0.0709(12) 0.0152(11) 0.0079(12) -0.0508(14)
C2' 0.0530(11) 0.0508(10) 0.0451(10) 0.0008(8) -0.0014(9) -0.0082(9)
C1' 0.0488(10) 0.0508(10) 0.0396(9) 0.0038(8) 0.0010(8) -0.0033(8)
C7 0.0526(11) 0.0541(10) 0.0399(9) 0.0057(8) 0.0024(8) -0.0025(9)
C6 0.0530(11) 0.0566(11) 0.0407(10) 0.0014(8) 0.0031(8) -0.0021(9)
C6' 0.0540(11) 0.0509(10) 0.0415(10) 0.0019(8) 0.0016(8) -0.0030(9)
C1 0.0641(13) 0.0599(12) 0.0428(10) 0.0051(9) 0.0028(9) 0.0024(10)
C3' 0.0610(12) 0.0604(12) 0.0534(11) 0.0094(10) 0.0038(10) -0.0095(10)
C15 0.0531(11) 0.0513(10) 0.0476(10) 0.0044(8) 0.0036(8) -0.0041(9)
C7' 0.0610(12) 0.0473(9) 0.0438(10) 0.0013(8) 0.0008(9) -0.0030(9)
C5 0.0651(14) 0.0650(12) 0.0512(11) 0.0065(10) 0.0018(10) 0.0094(11)
C4' 0.0661(13) 0.0678(13) 0.0405(10) 0.0077(9) 0.0030(10) -0.0078(11)
C2 0.099(2) 0.0729(15) 0.0446(11) 0.0090(10) 0.0105(12) 0.0089(14)
C13' 0.0821(17) 0.0545(12) 0.0715(15) 0.0007(11) 0.0053(13) 0.0004(12)
C8 0.0504(11) 0.0830(15) 0.0468(11) 0.0047(10) 0.0049(9) 0.0021(11)
C5' 0.0619(13) 0.0621(12) 0.0427(10) -0.0013(9) 0.0040(9) -0.0034(10)
C10 0.0645(14) 0.0672(13) 0.0532(12) 0.0102(10) 0.0001(10) 0.0088(12)
C15' 0.115(3) 0.098(2) 0.0546(14) 0.0022(14) 0.0259(16) -0.024(2)
C12' 0.0624(14) 0.0769(15) 0.0707(15) 0.0080(12) -0.0143(12) -0.0164(12)
C8' 0.0765(15) 0.0509(11) 0.0572(12) -0.0022(9) -0.0084(11) -0.0094(11)
C4 0.0833(18) 0.0704(15) 0.0651(14) 0.0002(11) 0.0164(13) 0.0159(13)
C14' 0.0791(17) 0.0865(18) 0.0683(15) 0.0130(13) -0.0182(14) -0.0012(15)
C9 0.0671(14) 0.0744(14) 0.0610(14) 0.0065(11) 0.0046(11) 0.0206(12)
C3 0.102(2) 0.0720(15) 0.0529(13) -0.0008(11) 0.0239(14) 0.0051(15)
C9' 0.0808(18) 0.0619(14) 0.096(2) -0.0046(14) -0.0036(16) -0.0128(14)
C11 0.0892(19) 0.0710(16) 0.0789(17) 0.0227(13) 0.0114(15) 0.0148(15)
C13 0.092(2) 0.092(2) 0.162(4) 0.032(3) 0.009(3) -0.014(2)
C11' 0.118(3) 0.0496(15) 0.217(5) 0.003(2) -0.026(3) -0.0062(18)
C12 0.117(3) 0.084(2) 0.133(3) 0.041(2) 0.016(3) 0.029(2)
C14 0.174(4) 0.109(2) 0.0647(18) 0.0022(17) 0.047(2) 0.032(3)
C10' 0.108(3) 0.082(2) 0.147(3) -0.012(2) -0.028(3) -0.029(2)

loop_
_atom_type_symbol
_atom_type_description
_atom_type_scat_dispersion_real
_atom_type_scat_dispersion_imag
_atom_type_scat_source
C C 0.0181 0.0091 'International Tables Vol C Tables 4.2.6.8 and 6.1.1.4'
H H 0.0000 0.0000 'International Tables Vol C Tables 4.2.6.8 and 6.1.1.4'
O O 0.0492 0.0322 'International Tables Vol C Tables 4.2.6.8 and 6.1.1.4'

loop_
_geom_angle_atom_site_label_1
_geom_angle_atom_site_label_2
_geom_angle_atom_site_label_3
_geom_angle
C1' O1 C7 117.89(15)
C1' C2' C13' 110.61(19)
C1' C2' C3' 112.60(17)
C13' C2' C3' 108.18(19)
C1' C2' C12' 109.03(18)
C13' C2' C12' 108.9(2)
C3' C2' C12' 107.45(19)
C6' C1' O1 124.39(18)
C6' C1' C2' 126.67(17)
O1 C1' C2' 108.88(16)
O1 C7 C6 105.20(16)
O1 C7 C15 107.39(16)
C6 C7 C15 111.50(17)
O1 C7 C8 107.31(17)
C6 C7 C8 110.15(17)
C15 C7 C8 114.72(19)
C1 C6 C5 119.24(19)
C1 C6 C7 121.35(19)
C5 C6 C7 119.41(18)
C1' C6' C5' 118.74(19)
C1' C6' C7' 122.24(17)
C5' C6' C7' 118.79(18)
C6 C1 C2 117.6(2)
C6 C1 C10 123.2(2)
C2 C1 C10 119.2(2)
O2 C3' C4' 120.9(2)
O2 C3' C2' 118.9(2)
C4' C3' C2' 120.16(18)
C7 C15 C7' 113.99(18)
C7 C15 H15A 108.8
C7' C15 H15A 108.8
C7 C15 H15B 108.8
C7' C15 H15B 108.8
H15A C15 H15B 107.6
C6' C7' C15 108.61(16)
C6' C7' C8' 112.65(17)
C15 C7' C8' 110.52(19)
C6' C7' H78' 108.3
C15 C7' H78' 108.3
C8' C7' H78' 108.3
C4 C5 C6 121.6(2)
C4 C5 H5 119.2
C6 C5 H5 119.2
C3' C4' C15' 110.6(2)
C3' C4' C5' 111.01(18)
C15' C4' C5' 111.4(2)
C3' C4' C14' 107.8(2)
C15' C4' C14' 109.4(2)
C5' C4' C14' 106.5(2)
C3 C2 C1 123.5(2)
C3 C2 H2 118.3
C1 C2 H2 118.3
C2' C13' H13A 109.5
C2' C13' H13B 109.5
H13A C13' H13B 109.5
C2' C13' H13C 109.5
H13A C13' H13C 109.5
H13B C13' H13C 109.5
C9 C8 C7 110.62(19)
C9 C8 H8A 109.5
C7 C8 H8A 109.5
C9 C8 H8B 109.5
C7 C8 H8B 109.5
H8A C8 H8B 108.1
O3 C5' C6' 121.9(2)
O3 C5' C4' 119.9(2)
C6' C5' C4' 118.20(19)
C9 C10 C1 112.76(18)
C9 C10 C11 112.3(2)
C1 C10 C11 111.5(2)
C9 C10 H10 106.6
C1 C10 H10 106.6
C11 C10 H10 106.6
C4' C15' H15C 109.5
C4' C15' H15D 109.5
H15C C15' H15D 109.5
C4' C15' H15E 109.5
H15C C15' H15E 109.5
H15D C15' H15E 109.5
C2' C12' H12A 109.5
C2' C12' H12B 109.5
H12A C12' H12B 109.5
C2' C12' H12C 109.5
H12A C12' H12C 109.5
H12B C12' H12C 109.5
C9' C8' C7' 116.0(2)
C9' C8' H8'A 108.3
C7' C8' H8'A 108.3
C9' C8' H8'B 108.3
C7' C8' H8'B 108.3
H8'A C8' H8'B 107.4
C5 C4 C3 120.0(3)
C5 C4 H4 120.0
C3 C4 H4 120.0
C4' C14' H14A 109.5
C4' C14' H14B 109.5
H14A C14' H14B 109.5
C4' C14' H14C 109.5
H14A C14' H14C 109.5
H14B C14' H14C 109.5
C8 C9 C10 112.4(2)
C8 C9 H9A 109.1
C10 C9 H9A 109.1
C8 C9 H9B 109.1
C10 C9 H9B 109.1
H9A C9 H9B 107.9
C2 C3 C4 118.0(2)
C2 C3 C14 121.3(3)
C4 C3 C14 120.6(3)
C11' C9' C8' 115.7(3)
C11' C9' C10' 110.5(3)
C8' C9' C10' 109.5(3)
C11' C9' H9' 106.9
C8' C9' H9' 106.9
C10' C9' H9' 106.9
C12 C11 C13 110.8(3)
C12 C11 C10 111.4(3)
C13 C11 C10 112.7(3)
C12 C11 H11 107.2
C13 C11 H11 107.2
C10 C11 H11 107.2
C11 C13 H13D 109.5
C11 C13 H13E 109.5
H13D C13 H13E 109.5
C11 C13 H13F 109.5
H13D C13 H13F 109.5
H13E C13 H13F 109.5
C9' C11' H11A 109.5
C9' C11' H11B 109.5
H11A C11' H11B 109.5
C9' C11' H11C 109.5
H11A C11' H11C 109.5
H11B C11' H11C 109.5
C11 C12 H12D 109.5
C11 C12 H12E 109.5
H12D C12 H12E 109.5
C11 C12 H12F 109.5
H12D C12 H12F 109.5
H12E C12 H12F 109.5
C3 C14 H14D 109.5
C3 C14 H14E 109.5
H14D C14 H14E 109.5
C3 C14 H14F 109.5
H14D C14 H14F 109.5
H14E C14 H14F 109.5
C9' C10' H10A 109.5
C9' C10' H10B 109.5
H10A C10' H10B 109.5
C9' C10' H10C 109.5
H10A C10' H10C 109.5
H10B C10' H10C 109.5

loop_
_geom_bond_atom_site_label_1
_geom_bond_atom_site_label_2
_geom_bond_distance
O1 C1' 1.350(2)
O1 C7 1.470(2)
O3 C5' 1.211(3)
O2 C3' 1.211(3)
C2' C1' 1.512(3)
C2' C13' 1.532(3)
C2' C3' 1.533(3)
C2' C12' 1.539(3)
C1' C6' 1.343(3)
C7 C6 1.512(3)
C7 C15 1.519(3)
C7 C8 1.522(3)
C6 C1 1.392(3)
C6 C5 1.392(3)
C6' C5' 1.470(3)
C6' C7' 1.516(3)
C1 C2 1.399(3)
C1 C10 1.528(3)
C3' C4' 1.512(3)
C15 C7' 1.531(3)
C15 H15A 0.9700
C15 H15B 0.9700
C7' C8' 1.534(3)
C7' H78' 0.9800
C5 C4 1.379(3)
C5 H5 0.9300
C4' C15' 1.523(3)
C4' C5' 1.526(3)
C4' C14' 1.549(4)
C2 C3 1.371(4)
C2 H2 0.9300
C13' H13A 0.9600
C13' H13B 0.9600
C13' H13C 0.9600
C8 C9 1.521(4)
C8 H8A 0.9700
C8 H8B 0.9700
C10 C9 1.526(3)
C10 C11 1.557(4)
C10 H10 0.9800
C15' H15C 0.9600
C15' H15D 0.9600
C15' H15E 0.9600
C12' H12A 0.9600
C12' H12B 0.9600
C12' H12C 0.9600
C8' C9' 1.508(3)
C8' H8'A 0.9700
C8' H8'B 0.9700
C4 C3 1.386(4)
C4 H4 0.9300
C14' H14A 0.9600
C14' H14B 0.9600
C14' H14C 0.9600
C9 H9A 0.9700
C9 H9B 0.9700
C3 C14 1.509(4)
C9' C11' 1.463(5)
C9' C10' 1.527(5)
C9' H9' 0.9800
C11 C12 1.515(5)
C11 C13 1.521(6)
C11 H11 0.9800
C13 H13D 0.9600
C13 H13E 0.9600
C13 H13F 0.9600
C11' H11A 0.9600
C11' H11B 0.9600
C11' H11C 0.9600
C12 H12D 0.9600
C12 H12E 0.9600
C12 H12F 0.9600
C14 H14D 0.9600
C14 H14E 0.9600
C14 H14F 0.9600
C10' H10A 0.9600
C10' H10B 0.9600
C10' H10C 0.9600

loop_
_geom_torsion_atom_site_label_1
_geom_torsion_atom_site_label_2
_geom_torsion_atom_site_label_3
_geom_torsion_atom_site_label_4
_geom_torsion
C7 O1 C1' C6' -16.5(3)
C7 O1 C1' C2' 160.76(17)
C13' C2' C1' C6' -123.5(2)
C3' C2' C1' C6' -2.3(3)
C12' C2' C1' C6' 116.8(2)
C13' C2' C1' O1 59.3(2)
C3' C2' C1' O1 -179.54(18)
C12' C2' C1' O1 -60.4(2)
C1' O1 C7 C6 163.19(18)
C1' O1 C7 C15 44.3(2)
C1' O1 C7 C8 -79.5(2)
O1 C7 C6 C1 139.1(2)
C15 C7 C6 C1 -104.8(2)
C8 C7 C6 C1 23.7(3)
O1 C7 C6 C5 -40.7(3)
C15 C7 C6 C5 75.4(3)
C8 C7 C6 C5 -156.1(2)
O1 C1' C6' C5' 173.6(2)
C2' C1' C6' C5' -3.2(3)
O1 C1' C6' C7' -0.9(3)
C2' C1' C6' C7' -177.7(2)
C5 C6 C1 C2 3.2(4)
C7 C6 C1 C2 -176.7(2)
C5 C6 C1 C10 -177.9(2)
C7 C6 C1 C10 2.3(3)
C1' C2' C3' O2 165.4(2)
C13' C2' C3' O2 -72.0(3)
C12' C2' C3' O2 45.4(3)
C1' C2' C3' C4' -15.5(3)
C13' C2' C3' C4' 107.0(2)
C12' C2' C3' C4' -135.6(2)
O1 C7 C15 C7' -58.3(2)
C6 C7 C15 C7' -173.02(17)
C8 C7 C15 C7' 60.9(2)
C1' C6' C7' C15 -12.4(3)
C5' C6' C7' C15 173.09(19)
C1' C6' C7' C8' -135.2(2)
C5' C6' C7' C8' 50.3(3)
C7 C15 C7' C6' 42.4(2)
C7 C15 C7' C8' 166.44(17)
C1 C6 C5 C4 -1.3(4)
C7 C6 C5 C4 178.5(2)
O2 C3' C4' C15' -21.1(4)
C2' C3' C4' C15' 159.9(2)
O2 C3' C4' C5' -145.2(3)
C2' C3' C4' C5' 35.7(3)
O2 C3' C4' C14' 98.5(3)
C2' C3' C4' C14' -80.6(3)
C6 C1 C2 C3 -2.9(4)
C10 C1 C2 C3 178.1(3)
O1 C7 C8 C9 -168.81(18)
C6 C7 C8 C9 -54.8(3)
C15 C7 C8 C9 72.0(2)
C1' C6' C5' O3 -157.2(3)
C7' C6' C5' O3 17.5(4)
C1' C6' C5' C4' 26.2(3)
C7' C6' C5' C4' -159.1(2)
C3' C4' C5' O3 142.4(3)
C15' C4' C5' O3 18.7(4)
C14' C4' C5' O3 -100.5(3)
C3' C4' C5' C6' -41.0(3)
C15' C4' C5' C6' -164.7(2)
C14' C4' C5' C6' 76.1(3)
C6 C1 C10 C9 3.0(3)
C2 C1 C10 C9 -178.1(3)
C6 C1 C10 C11 130.4(3)
C2 C1 C10 C11 -50.7(3)
C6' C7' C8' C9' -173.4(2)
C15 C7' C8' C9' 64.9(3)
C6 C5 C4 C3 -1.1(5)
C7 C8 C9 C10 62.0(3)
C1 C10 C9 C8 -34.5(3)
C11 C10 C9 C8 -161.4(2)
C1 C2 C3 C4 0.6(5)
C1 C2 C3 C14 179.7(4)
C5 C4 C3 C2 1.4(5)
C5 C4 C3 C14 -177.7(3)
C7' C8' C9' C11' 50.5(4)
C7' C8' C9' C10' 176.2(3)
C9 C10 C11 C12 -60.0(4)
C1 C10 C11 C12 172.4(3)
C9 C10 C11 C13 65.2(3)
C1 C10 C11 C13 -62.4(3)
